data_1572053
loop_
_publ_author_name
'Zhong, Rui-Ru'
'Xie, Mo'
'Luan, Cui-Zhou'
'Zhang, Lin-Mei'
'Hao, De-Bo'
'Yuan, Shang-Fu'
'Wu, Tao'

_publ_section_title
;
 Highly intense NIR emissive Cu<sub>4</sub>Pt<sub>2</sub> bimetallic
 clusters featuring Pt(i)-Cu<sub>4</sub>-Pt(i) sandwich kernel.
;
_journal_issue 20
_journal_name_full 'Chemical science'
_journal_page_first 7552
_journal_page_last 7559
_journal_paper_doi 10.1039/d4sc01022a
_journal_volume 15
_journal_year 2024
_chemical_formula_sum 'C105 H74 Cl2 Cu4 F24 N4 P6 Pt2'
_chemical_formula_weight 2748.74
_space_group_crystal_system monoclinic
_space_group_IT_number 14
_space_group_name_Hall '-P 2ybc'
_space_group_name_H-M_alt 'P 1 21/c 1'
_atom_sites_solution_hydrogens geom
_audit_creation_method SHELXL-2014/7
_audit_update_record
;
2024-02-03 deposited with the CCDC.	2024-04-23 downloaded from the CCDC.
;
_cell_angle_alpha 90
_cell_angle_beta 110.963(3)
_cell_angle_gamma 90
_cell_formula_units_Z 4
_cell_length_a 30.1604(8)
_cell_length_b 14.9159(3)
_cell_length_c 25.3705(8)
_cell_measurement_reflns_used 6531
_cell_measurement_temperature 173.00(10)
_cell_measurement_theta_max 64.9880
_cell_measurement_theta_min 4.0640
_cell_volume 10658.0(5)
_computing_cell_refinement 'CrysAlisPro 1.171.40.82a (Rigaku OD, 2020)'
_computing_data_collection 'CrysAlisPro 1.171.40.82a (Rigaku OD, 2020)'
_computing_data_reduction 'CrysAlisPro 1.171.40.82a (Rigaku OD, 2020)'
_computing_structure_refinement 'SHELXL-2014/7 (Sheldrick, 2014)'
_diffrn_ambient_temperature 173.00(10)
_diffrn_measured_fraction_theta_full 0.968
_diffrn_measured_fraction_theta_max 0.968
_diffrn_measurement_device_type 'SuperNova, Dual, Cu at home/near, AtlasS2'
_diffrn_radiation_type CuK\a
_diffrn_radiation_wavelength 1.54184
_diffrn_reflns_av_R_equivalents 0.0646
_diffrn_reflns_av_unetI/netI 0.0904
_diffrn_reflns_Laue_measured_fraction_full 0.968
_diffrn_reflns_Laue_measured_fraction_max 0.968
_diffrn_reflns_limit_h_max 23
_diffrn_reflns_limit_h_min -35
_diffrn_reflns_limit_k_max 17
_diffrn_reflns_limit_k_min -16
_diffrn_reflns_limit_l_max 28
_diffrn_reflns_limit_l_min -29
_diffrn_reflns_number 35641
_diffrn_reflns_point_group_measured_fraction_full 0.968
_diffrn_reflns_point_group_measured_fraction_max 0.968
_diffrn_reflns_theta_full 65.037
_diffrn_reflns_theta_max 65.037
_diffrn_reflns_theta_min 3.502
_exptl_absorpt_coefficient_mu 7.753
_exptl_absorpt_correction_T_max 1.00000
_exptl_absorpt_correction_T_min 0.87961
_exptl_absorpt_correction_type multi-scan
_exptl_absorpt_process_details
;
CrysAlisPro 1.171.40.82a (Rigaku Oxford Diffraction, 2020)
Empirical absorption correction using spherical harmonics,
implemented in SCALE3 ABSPACK scaling algorithm.
;
_exptl_crystal_colour brown-red
_exptl_crystal_density_diffrn 1.713
_exptl_crystal_description block
_exptl_crystal_F_000 5376
_exptl_crystal_size_max 0.15
_exptl_crystal_size_mid 0.12
_exptl_crystal_size_min 0.08
_refine_diff_density_max 1.459
_refine_diff_density_min -1.340
_refine_diff_density_rms 0.161
_refine_ls_extinction_method none
_refine_ls_goodness_of_fit_ref 1.039
_refine_ls_hydrogen_treatment constr
_refine_ls_matrix_type full
_refine_ls_number_parameters 1405
_refine_ls_number_reflns 17574
_refine_ls_number_restraints 244
_refine_ls_restrained_S_all 1.037
_refine_ls_R_factor_all 0.0948
_refine_ls_R_factor_gt 0.0596
_refine_ls_shift/su_max 0.001
_refine_ls_shift/su_mean 0.000
_refine_ls_structure_factor_coef Fsqd
_refine_ls_weighting_details 'w=1/[\s^2^(Fo^2^)+(0.0624P)^2^+44.0100P] where P=(Fo^2^+2Fc^2^)/3'
_refine_ls_weighting_scheme calc
_refine_ls_wR_factor_gt 0.1366
_refine_ls_wR_factor_ref 0.1548
_reflns_Friedel_coverage 0.000
_reflns_number_gt 12407
_reflns_number_total 17574
_reflns_threshold_expression 'I > 2\s(I)'
_cod_data_source_file d4sc01022a2.cif
_cod_data_source_block ysf25c5
_cod_original_sg_symbol_H-M 'P 21/c'
_cod_database_code 1572053
_shelx_shelxl_version_number 2014/7
_shelx_space_group_comment
;
The symmetry employed for this shelxl refinement is uniquely defined
by the following loop, which should always be used as a source of
symmetry information in preference to the above space-group names.
They are only intended as comments.
;

loop_
_space_group_symop_operation_xyz
'x, y, z'
'-x, y+1/2, -z+1/2'
'-x, -y, -z'
'x, -y-1/2, z-1/2'

loop_
_atom_site_label
_atom_site_type_symbol
_atom_site_fract_x
_atom_site_fract_y
_atom_site_fract_z
_atom_site_U_iso_or_equiv
_atom_site_adp_type
_atom_site_occupancy
_atom_site_site_symmetry_order
_atom_site_calc_flag
_atom_site_refinement_flags_posn
_atom_site_refinement_flags_adp
_atom_site_refinement_flags_occupancy
_atom_site_disorder_assembly
_atom_site_disorder_group
Pt1 Pt 0.71829(2) 0.51341(3) 0.17011(2) 0.02335(11) Uani 1 1 d . . . . .
Pt2 Pt 0.76508(2) 0.30618(3) 0.29064(2) 0.02203(11) Uani 1 1 d . . . . .
Cu1 Cu 0.67876(5) 0.40679(10) 0.23525(6) 0.0270(3) Uani 1 1 d . . . . .
Cu2 Cu 0.75988(4) 0.49128(9) 0.28429(6) 0.0255(3) Uani 1 1 d . . . . .
Cu3 Cu 0.80486(5) 0.41506(9) 0.22431(6) 0.0256(3) Uani 1 1 d . . . . .
Cu4 Cu 0.72403(5) 0.33139(9) 0.17486(6) 0.0244(3) Uani 1 1 d . . . . .
P1 P 0.71287(9) 0.65436(17) 0.20643(12) 0.0294(6) Uani 1 1 d . . . . .
P2 P 0.81320(8) 0.35520(17) 0.37988(10) 0.0255(5) Uani 1 1 d . . . . .
P3 P 0.73885(8) 0.16388(16) 0.25531(10) 0.0238(5) Uani 1 1 d . . . . .
P4 P 0.70333(9) 0.47273(17) 0.07676(10) 0.0264(5) Uani 1 1 d . . . . .
F1 F 0.3968(6) 0.4303(16) 0.1497(10) 0.091(2) Uani 0.5 1 d . U P A 1
F1A F 0.3941(5) 0.4854(16) 0.1169(9) 0.091(2) Uani 0.5 1 d . U P A -1
F2 F 0.4221(6) 0.5106(16) 0.2240(9) 0.091(2) Uani 0.5 1 d . U P A 1
F2A F 0.4141(6) 0.5409(17) 0.1986(10) 0.091(2) Uani 0.5 1 d . U P A -1
F3 F 0.4062(5) 0.5709(15) 0.1477(9) 0.092(2) Uani 0.5 1 d . U P A 1
F3A F 0.4116(5) 0.4009(15) 0.1907(9) 0.091(2) Uani 0.5 1 d . U P A -1
F4 F 0.4757(5) 0.2529(9) 0.3526(7) 0.092(2) Uani 0.5 1 d D U P B 1
F4A F 0.4587(6) 0.4081(8) 0.3126(7) 0.092(2) Uani 0.5 1 d D U P B -1
F5 F 0.4650(6) 0.3997(8) 0.3399(7) 0.092(2) Uani 0.5 1 d D U P B 1
F5A F 0.4884(5) 0.3124(12) 0.3801(5) 0.092(2) Uani 0.5 1 d D U P B -1
F6 F 0.4458(5) 0.3078(12) 0.2683(5) 0.092(2) Uani 0.5 1 d D U P B 1
F6A F 0.4494(5) 0.2633(10) 0.2941(7) 0.092(2) Uani 0.5 1 d D U P B -1
F7 F 1.0007(4) 0.6767(8) 0.1240(7) 0.141(5) Uani 1 1 d . . . . .
F8 F 1.0039(3) 0.5418(8) 0.0976(5) 0.106(4) Uani 1 1 d . . . . .
F9 F 1.0379(3) 0.5777(10) 0.1821(5) 0.130(5) Uani 1 1 d . . . . .
F10 F 1.0138(4) 0.3405(9) 0.1464(6) 0.131(3) Uani 1 1 d . U . . .
F11 F 1.0481(4) 0.2490(8) 0.2064(6) 0.126(3) Uani 1 1 d . U . . .
F12 F 1.0534(4) 0.3870(9) 0.2217(6) 0.131(3) Uani 1 1 d . U . . .
N1 N 0.7127(3) 0.5766(5) 0.3015(3) 0.0284(19) Uani 1 1 d . . . . .
N2 N 0.8303(3) 0.5072(5) 0.3342(3) 0.0269(18) Uani 1 1 d . . . . .
N3 N 0.6716(3) 0.2376(6) 0.1653(3) 0.0319(19) Uani 1 1 d . . . . .
N4 N 0.7534(3) 0.3207(5) 0.1118(3) 0.0271(18) Uani 1 1 d . . . . .
C11 C 0.6529(3) 0.4909(7) 0.1708(4) 0.030(2) Uani 1 1 d . . . . .
C12 C 0.6162(3) 0.4765(7) 0.1791(4) 0.027(2) Uani 1 1 d . . . . .
C13 C 0.5675(3) 0.4749(7) 0.1783(4) 0.033(2) Uani 1 1 d . . . . .
C14 C 0.5323(4) 0.4264(10) 0.1393(7) 0.064(4) Uani 1 1 d . . . . .
H14 H 0.5396 0.3911 0.1132 0.077 Uiso 1 1 calc R U . . .
C15 C 0.4865(4) 0.4290(10) 0.1381(7) 0.066(4) Uani 1 1 d . . . . .
H15 H 0.4630 0.3963 0.1110 0.079 Uiso 1 1 calc R U . . .
C16 C 0.4754(4) 0.4786(9) 0.1759(5) 0.042(3) Uani 1 1 d . . . . .
C17 C 0.5099(5) 0.5236(12) 0.2164(7) 0.078(5) Uani 1 1 d . . . . .
H17 H 0.5023 0.5560 0.2433 0.094 Uiso 1 1 calc R U . . .
C18 C 0.5554(4) 0.5223(11) 0.2184(6) 0.070(5) Uani 1 1 d . . . . .
H18 H 0.5786 0.5534 0.2468 0.085 Uiso 1 1 calc R U . . .
C19 C 0.4262(5) 0.4837(15) 0.1731(8) 0.091(2) Uani 1 1 d . U . . .
C21 C 0.7023(3) 0.3242(7) 0.2997(4) 0.027(2) Uani 1 1 d . . . . .
C22 C 0.6613(3) 0.3344(7) 0.2983(4) 0.028(2) Uani 1 1 d . . . . .
C23 C 0.6160(3) 0.3329(7) 0.3053(4) 0.027(2) Uani 1 1 d . . . . .
C24 C 0.5796(5) 0.2826(11) 0.2708(7) 0.072(5) Uani 1 1 d . . . . .
H24 H 0.5839 0.2491 0.2421 0.087 Uiso 1 1 calc R U . . .
C25 C 0.5360(5) 0.2807(13) 0.2778(7) 0.082(5) Uani 1 1 d . . . . .
H25 H 0.5120 0.2444 0.2542 0.098 Uiso 1 1 calc R U . . .
C26 C 0.5277(4) 0.3283(9) 0.3166(5) 0.047(3) Uani 1 1 d . . . . .
C27 C 0.5614(5) 0.3828(10) 0.3492(8) 0.076(5) Uani 1 1 d . . . . .
H27 H 0.5549 0.4208 0.3746 0.091 Uiso 1 1 calc R U . . .
C28 C 0.6068(5) 0.3830(9) 0.3452(6) 0.059(4) Uani 1 1 d . . . . .
H28 H 0.6308 0.4177 0.3702 0.071 Uiso 1 1 calc R U . . .
C29 C 0.4796(4) 0.3252(7) 0.3227(5) 0.092(2) Uani 1 1 d D U . . .
C31 C 0.7856(3) 0.5238(7) 0.1775(4) 0.029(2) Uani 1 1 d . . . . .
C32 C 0.8275(3) 0.5211(7) 0.1801(4) 0.028(2) Uani 1 1 d . . . . .
C33 C 0.8723(3) 0.5351(7) 0.1712(5) 0.033(2) Uani 1 1 d . . . . .
C34 C 0.8860(4) 0.4795(9) 0.1359(5) 0.045(3) Uani 1 1 d . . . . .
H34 H 0.8677 0.4297 0.1195 0.054 Uiso 1 1 calc R U . . .
C35 C 0.9263(4) 0.4982(9) 0.1253(5) 0.054(3) Uani 1 1 d . . . . .
H35 H 0.9344 0.4617 0.1004 0.065 Uiso 1 1 calc R U . . .
C36 C 0.9549(4) 0.5684(10) 0.1500(6) 0.054(3) Uani 1 1 d . . . . .
C37 C 0.9424(5) 0.6199(13) 0.1865(8) 0.088(6) Uani 1 1 d . . . . .
H37 H 0.9621 0.6670 0.2048 0.106 Uiso 1 1 calc R U . . .
C38 C 0.9014(5) 0.6047(10) 0.1973(7) 0.076(5) Uani 1 1 d . . . . .
H38 H 0.8936 0.6416 0.2222 0.091 Uiso 1 1 calc R U . . .
C39 C 0.9999(7) 0.5899(14) 0.1390(8) 0.082(5) Uani 1 1 d . . . . .
C41 C 0.8242(3) 0.3048(6) 0.2715(4) 0.028(2) Uani 1 1 d . . . . .
C42 C 0.8589(3) 0.3151(6) 0.2577(4) 0.025(2) Uani 1 1 d . . . . .
C43 C 0.9022(3) 0.3131(7) 0.2458(4) 0.028(2) Uani 1 1 d . . . . .
C44 C 0.9386(4) 0.3737(9) 0.2707(5) 0.043(3) Uani 1 1 d . . . . .
H44 H 0.9361 0.4136 0.2977 0.052 Uiso 1 1 calc R U . . .
C45 C 0.9779(4) 0.3756(10) 0.2563(6) 0.054(3) Uani 1 1 d . . . . .
H45 H 1.0018 0.4172 0.2730 0.065 Uiso 1 1 calc R U . . .
C46 C 0.9825(4) 0.3156(8) 0.2166(5) 0.044(3) Uani 1 1 d . . . . .
C47 C 0.9471(4) 0.2549(8) 0.1917(5) 0.044(3) Uani 1 1 d . . . . .
H47 H 0.9502 0.2150 0.1651 0.053 Uiso 1 1 calc R U . . .
C48 C 0.9068(4) 0.2520(8) 0.2054(4) 0.038(3) Uani 1 1 d . . . . .
H48 H 0.8830 0.2104 0.1884 0.045 Uiso 1 1 calc R U . . .
C49 C 1.0218(7) 0.3143(17) 0.2008(12) 0.129(3) Uani 1 1 d . U . . .
C111 C 0.6715(4) 0.7316(7) 0.1571(5) 0.037(3) Uani 1 1 d . . . . .
C112 C 0.6756(5) 0.8211(8) 0.1617(7) 0.075(5) Uani 1 1 d . . . . .
H112 H 0.7009 0.8455 0.1911 0.090 Uiso 1 1 calc R U . . .
C113 C 0.6433(6) 0.8790(11) 0.1237(9) 0.098(6) Uani 1 1 d . . . . .
H113 H 0.6467 0.9408 0.1283 0.117 Uiso 1 1 calc R U . . .
C114 C 0.6066(5) 0.8432(10) 0.0796(6) 0.064(4) Uani 1 1 d . . . . .
H114 H 0.5853 0.8804 0.0530 0.077 Uiso 1 1 calc R U . . .
C115 C 0.6017(6) 0.7525(11) 0.0752(6) 0.071(4) Uani 1 1 d . . . . .
H115 H 0.5766 0.7270 0.0460 0.085 Uiso 1 1 calc R U . . .
C116 C 0.6341(5) 0.6991(9) 0.1145(6) 0.066(4) Uani 1 1 d . . . . .
H116 H 0.6299 0.6373 0.1114 0.079 Uiso 1 1 calc R U . . .
C121 C 0.7666(4) 0.7214(7) 0.2370(6) 0.043(3) Uani 1 1 d . . . . .
C122 C 0.7818(4) 0.7536(9) 0.2913(6) 0.059(4) Uani 1 1 d . . . . .
H122 H 0.7646 0.7405 0.3143 0.071 Uiso 1 1 calc R U . . .
C123 C 0.8222(5) 0.8048(10) 0.3122(8) 0.072(5) Uani 1 1 d . . . . .
H123 H 0.8327 0.8246 0.3494 0.086 Uiso 1 1 calc R U . . .
C124 C 0.8460(5) 0.8256(9) 0.2793(10) 0.084(6) Uani 1 1 d . . . . .
H124 H 0.8730 0.8612 0.2940 0.101 Uiso 1 1 calc R U . . .
C125 C 0.8326(5) 0.7969(10) 0.2241(9) 0.076(5) Uani 1 1 d . . . . .
H125 H 0.8502 0.8128 0.2020 0.091 Uiso 1 1 calc R U . . .
C126 C 0.7912(5) 0.7421(8) 0.2016(7) 0.058(4) Uani 1 1 d . . . . .
H126 H 0.7811 0.7212 0.1647 0.070 Uiso 1 1 calc R U . . .
C131 C 0.6924(3) 0.6452(7) 0.2663(5) 0.033(2) Uani 1 1 d . . . . .
C132 C 0.6594(3) 0.7023(7) 0.2745(5) 0.037(3) Uani 1 1 d . . . . .
H132 H 0.6462 0.7488 0.2493 0.044 Uiso 1 1 calc R U . . .
C133 C 0.6462(4) 0.6885(8) 0.3218(5) 0.044(3) Uani 1 1 d . . . . .
H133 H 0.6239 0.7255 0.3285 0.053 Uiso 1 1 calc R U . . .
C134 C 0.6667(4) 0.6203(9) 0.3573(5) 0.047(3) Uani 1 1 d . . . . .
H134 H 0.6584 0.6097 0.3887 0.057 Uiso 1 1 calc R U . . .
C135 C 0.6999(3) 0.5663(8) 0.3468(4) 0.034(2) Uani 1 1 d . . . . .
H135 H 0.7140 0.5207 0.3722 0.041 Uiso 1 1 calc R U . . .
C211 C 0.8532(3) 0.2703(8) 0.4234(4) 0.032(2) Uani 1 1 d . . . . .
C212 C 0.8784(4) 0.2860(8) 0.4806(4) 0.035(3) Uani 1 1 d . . . . .
H212 H 0.8731 0.3382 0.4975 0.042 Uiso 1 1 calc R U . . .
C213 C 0.9111(4) 0.2247(10) 0.5119(5) 0.050(3) Uani 1 1 d . . . . .
H213 H 0.9274 0.2354 0.5501 0.061 Uiso 1 1 calc R U . . .
C214 C 0.9202(5) 0.1478(12) 0.4879(5) 0.074(5) Uani 1 1 d . . . . .
H214 H 0.9428 0.1069 0.5092 0.089 Uiso 1 1 calc R U . . .
C215 C 0.8955(7) 0.1324(13) 0.4323(7) 0.096(6) Uani 1 1 d . . . . .
H215 H 0.9015 0.0807 0.4155 0.115 Uiso 1 1 calc R U . . .
C216 C 0.8612(6) 0.1928(11) 0.4000(6) 0.072(4) Uani 1 1 d . . . . .
H216 H 0.8439 0.1801 0.3623 0.086 Uiso 1 1 calc R U . . .
C221 C 0.7848(3) 0.4018(8) 0.4261(4) 0.032(2) Uani 1 1 d . . . . .
C222 C 0.7464(4) 0.3547(9) 0.4317(4) 0.041(3) Uani 1 1 d . . . . .
H222 H 0.7373 0.2997 0.4139 0.049 Uiso 1 1 calc R U . . .
C223 C 0.7222(5) 0.3909(11) 0.4642(5) 0.060(4) Uani 1 1 d . . . . .
H223 H 0.6956 0.3617 0.4662 0.072 Uiso 1 1 calc R U . . .
C224 C 0.7370(5) 0.4677(12) 0.4926(6) 0.063(4) Uani 1 1 d . . . . .
H224 H 0.7207 0.4902 0.5146 0.076 Uiso 1 1 calc R U . . .
C225 C 0.7747(5) 0.5133(10) 0.4901(5) 0.062(4) Uani 1 1 d . . . . .
H225 H 0.7843 0.5662 0.5104 0.075 Uiso 1 1 calc R U . . .
C226 C 0.7996(4) 0.4802(9) 0.4565(5) 0.044(3) Uani 1 1 d . . . . .
H226 H 0.8259 0.5110 0.4548 0.053 Uiso 1 1 calc R U . . .
C231 C 0.8526(3) 0.4452(7) 0.3741(4) 0.026(2) Uani 1 1 d . . . . .
C232 C 0.9004(3) 0.4492(8) 0.4049(4) 0.035(3) Uani 1 1 d . . . . .
H232 H 0.9149 0.4055 0.4316 0.042 Uiso 1 1 calc R U . . .
C233 C 0.9267(4) 0.5192(9) 0.3954(4) 0.041(3) Uani 1 1 d . . . . .
H233 H 0.9590 0.5232 0.4161 0.049 Uiso 1 1 calc R U . . .
C234 C 0.9053(4) 0.5815(8) 0.3561(5) 0.044(3) Uani 1 1 d . . . . .
H234 H 0.9226 0.6290 0.3496 0.053 Uiso 1 1 calc R U . . .
C235 C 0.8572(4) 0.5737(7) 0.3255(4) 0.033(2) Uani 1 1 d . . . . .
H235 H 0.8428 0.6162 0.2978 0.040 Uiso 1 1 calc R U . . .
C311 C 0.7328(5) 0.0862(8) 0.3076(5) 0.0489(13) Uani 1 1 d . U . . .
C312 C 0.7523(5) 0.0022(8) 0.3151(5) 0.0502(13) Uani 1 1 d . U . . .
H312 H 0.7685 -0.0173 0.2921 0.060 Uiso 1 1 calc R U . . .
C313 C 0.7481(5) -0.0553(9) 0.3573(5) 0.0511(13) Uani 1 1 d . U . . .
H313 H 0.7615 -0.1123 0.3624 0.061 Uiso 1 1 calc R U . . .
C314 C 0.7236(5) -0.0254(8) 0.3913(5) 0.0504(13) Uani 1 1 d . U . . .
H314 H 0.7208 -0.0623 0.4195 0.061 Uiso 1 1 calc R U . . .
C315 C 0.7043(5) 0.0564(8) 0.3834(5) 0.0492(13) Uani 1 1 d . U . . .
H315 H 0.6871 0.0754 0.4053 0.059 Uiso 1 1 calc R U . . .
C316 C 0.7095(5) 0.1119(8) 0.3435(5) 0.0489(13) Uani 1 1 d . U . . .
H316 H 0.6970 0.1695 0.3401 0.059 Uiso 1 1 calc R U . . .
C321 C 0.7697(4) 0.0994(7) 0.2182(4) 0.033(2) Uani 1 1 d . . . . .
C322 C 0.7450(4) 0.0505(8) 0.1694(5) 0.041(3) Uani 1 1 d . . . . .
H322 H 0.7120 0.0510 0.1548 0.049 Uiso 1 1 calc R U . . .
C323 C 0.7702(5) 0.0014(8) 0.1430(5) 0.051(3) Uani 1 1 d . . . . .
H323 H 0.7537 -0.0327 0.1113 0.061 Uiso 1 1 calc R U . . .
C324 C 0.8185(5) 0.0021(8) 0.1623(5) 0.050(3) Uani 1 1 d . . . . .
H324 H 0.8347 -0.0286 0.1429 0.060 Uiso 1 1 calc R U . . .
C325 C 0.8431(5) 0.0482(8) 0.2107(6) 0.051(3) Uani 1 1 d . . . . .
H325 H 0.8761 0.0469 0.2248 0.061 Uiso 1 1 calc R U . . .
C326 C 0.8192(4) 0.0969(7) 0.2389(5) 0.037(3) Uani 1 1 d . . . . .
H326 H 0.8362 0.1280 0.2716 0.044 Uiso 1 1 calc R U . . .
C331 C 0.6790(3) 0.1698(6) 0.2034(4) 0.028(2) Uani 1 1 d . . . . .
C332 C 0.6426(4) 0.1106(7) 0.2010(4) 0.034(2) Uani 1 1 d . . . . .
H332 H 0.6477 0.0652 0.2276 0.041 Uiso 1 1 calc R U . . .
C333 C 0.5984(4) 0.1206(8) 0.1582(5) 0.047(3) Uani 1 1 d . . . . .
H333 H 0.5738 0.0814 0.1558 0.057 Uiso 1 1 calc R U . . .
C334 C 0.5915(4) 0.1882(9) 0.1199(5) 0.049(3) Uani 1 1 d . . . . .
H334 H 0.5623 0.1962 0.0910 0.059 Uiso 1 1 calc R U . . .
C335 C 0.6294(4) 0.2445(8) 0.1256(5) 0.043(3) Uani 1 1 d . . . . .
H335 H 0.6247 0.2904 0.0993 0.051 Uiso 1 1 calc R U . . .
C411 C 0.7113(4) 0.5686(7) 0.0371(4) 0.033(2) Uani 1 1 d . . . . .
C412 C 0.7562(5) 0.6053(8) 0.0484(5) 0.052(3) Uani 1 1 d . . . . .
H412 H 0.7827 0.5757 0.0730 0.063 Uiso 1 1 calc R U . . .
C413 C 0.7621(5) 0.6854(10) 0.0237(6) 0.069(4) Uani 1 1 d . . . . .
H413 H 0.7923 0.7094 0.0323 0.083 Uiso 1 1 calc R U . . .
C414 C 0.7243(6) 0.7284(9) -0.0125(6) 0.066(4) Uani 1 1 d . . . . .
H414 H 0.7286 0.7820 -0.0288 0.079 Uiso 1 1 calc R U . . .
C415 C 0.6800(6) 0.6938(10) -0.0255(6) 0.062(4) Uani 1 1 d . . . . .
H415 H 0.6539 0.7241 -0.0503 0.074 Uiso 1 1 calc R U . . .
C416 C 0.6736(4) 0.6114(8) -0.0011(5) 0.046(3) Uani 1 1 d . . . . .
H416 H 0.6434 0.5866 -0.0113 0.055 Uiso 1 1 calc R U . . .
C421 C 0.6467(4) 0.4247(7) 0.0326(4) 0.033(2) Uani 1 1 d . . . . .
C422 C 0.6052(4) 0.4574(9) 0.0344(5) 0.046(3) Uani 1 1 d . . . . .
H422 H 0.6064 0.5041 0.0592 0.055 Uiso 1 1 calc R U . . .
C423 C 0.5608(4) 0.4238(11) 0.0006(6) 0.063(4) Uani 1 1 d . . . . .
H423 H 0.5330 0.4462 0.0036 0.076 Uiso 1 1 calc R U . . .
C424 C 0.5593(5) 0.3568(12) -0.0371(6) 0.074(5) Uani 1 1 d . . . . .
H424 H 0.5303 0.3350 -0.0613 0.089 Uiso 1 1 calc R U . . .
C425 C 0.6008(5) 0.3224(11) -0.0388(6) 0.070(4) Uani 1 1 d . . . . .
H425 H 0.5997 0.2759 -0.0637 0.084 Uiso 1 1 calc R U . . .
C426 C 0.6444(4) 0.3553(8) -0.0045(5) 0.049(3) Uani 1 1 d . . . . .
H426 H 0.6722 0.3308 -0.0063 0.059 Uiso 1 1 calc R U . . .
C431 C 0.7451(3) 0.3875(7) 0.0732(4) 0.029(2) Uani 1 1 d . . . . .
C432 C 0.7670(4) 0.3861(7) 0.0330(4) 0.030(2) Uani 1 1 d . . . . .
H432 H 0.7615 0.4322 0.0068 0.035 Uiso 1 1 calc R U . . .
C433 C 0.7966(4) 0.3164(8) 0.0325(5) 0.043(3) Uani 1 1 d . . . . .
H433 H 0.8111 0.3143 0.0058 0.051 Uiso 1 1 calc R U . . .
C434 C 0.8044(4) 0.2492(8) 0.0725(4) 0.037(3) Uani 1 1 d . . . . .
H434 H 0.8250 0.2022 0.0739 0.044 Uiso 1 1 calc R U . . .
C435 C 0.7815(4) 0.2534(7) 0.1096(4) 0.033(2) Uani 1 1 d . . . . .
H435 H 0.7857 0.2064 0.1350 0.040 Uiso 1 1 calc R U . . .
Cl1S Cl 0.5273(4) 0.1290(8) -0.0223(5) 0.133(2) Uani 0.6 1 d D U P . .
Cl2S Cl 0.6291(3) 0.0829(8) 0.0249(4) 0.126(2) Uani 0.6 1 d D U P . .
C1S C 0.5704(4) 0.0503(15) 0.0125(15) 0.130(2) Uani 0.6 1 d D U P . .
H1SA H 0.5639 -0.0044 -0.0096 0.155 Uiso 0.6 1 calc R U P . .
H1SB H 0.5674 0.0365 0.0485 0.155 Uiso 0.6 1 calc R U P . .
Cl3S Cl 0.8467(7) 0.7816(16) -0.0435(8) 0.172(5) Uani 0.4 1 d D U P . .
Cl4S Cl 0.9382(7) 0.7171(16) -0.0332(8) 0.176(5) Uani 0.4 1 d D U P . .
C2S C 0.8882(13) 0.695(3) -0.016(3) 0.174(5) Uani 0.4 1 d D U P . .
H2SA H 0.8970 0.6925 0.0250 0.209 Uiso 0.4 1 calc R U P . .
H2SB H 0.8744 0.6378 -0.0313 0.209 Uiso 0.4 1 calc R U P . .
P5 P 0.45500(11) 0.1557(3) 0.10643(14) 0.0546(9) Uani 1 1 d . . . . .
F13 F 0.5011(3) 0.1934(7) 0.1519(4) 0.084(3) Uani 1 1 d . . . . .
F14 F 0.4077(3) 0.1200(8) 0.0609(4) 0.103(3) Uani 1 1 d . . . . .
F15 F 0.4255(3) 0.2384(6) 0.1158(4) 0.084(3) Uani 1 1 d . . . . .
F16 F 0.4840(3) 0.0723(7) 0.0979(5) 0.098(3) Uani 1 1 d . . . . .
F17 F 0.4676(3) 0.2081(9) 0.0606(4) 0.105(4) Uani 1 1 d . . . . .
F18 F 0.4420(3) 0.1027(7) 0.1533(4) 0.096(3) Uani 1 1 d . . . . .
P6 P 0.92943(12) 0.4877(3) 0.60126(15) 0.0595(10) Uani 1 1 d . . . . .
F19 F 0.8907(4) 0.5627(7) 0.5915(6) 0.117(4) Uani 1 1 d . . . . .
F20 F 0.9677(4) 0.4125(9) 0.6115(6) 0.145(5) Uani 1 1 d . . . . .
F21 F 0.9348(4) 0.4869(9) 0.6649(4) 0.126(5) Uani 1 1 d . . . . .
F22 F 0.9212(4) 0.4883(8) 0.5368(4) 0.112(4) Uani 1 1 d . . . . .
F23 F 0.8893(3) 0.4127(6) 0.5910(3) 0.082(3) Uani 1 1 d . . . . .
F24 F 0.9694(3) 0.5610(7) 0.6117(4) 0.088(3) Uani 1 1 d . . . . .

loop_
_atom_site_aniso_label
_atom_site_aniso_U_11
_atom_site_aniso_U_22
_atom_site_aniso_U_33
_atom_site_aniso_U_23
_atom_site_aniso_U_13
_atom_site_aniso_U_12
Pt1 0.0192(2) 0.0226(2) 0.0295(2) -0.00154(17) 0.01021(16) 0.00087(17)
Pt2 0.01809(19) 0.0229(2) 0.0266(2) -0.00225(17) 0.00984(16) -0.00086(17)
Cu1 0.0223(7) 0.0292(8) 0.0308(8) -0.0001(6) 0.0109(6) 0.0008(6)
Cu2 0.0200(7) 0.0263(7) 0.0313(8) -0.0029(6) 0.0106(6) 0.0013(6)
Cu3 0.0219(7) 0.0261(7) 0.0303(8) -0.0007(6) 0.0111(6) 0.0008(6)
Cu4 0.0232(7) 0.0235(7) 0.0278(7) 0.0001(6) 0.0108(6) -0.0009(6)
P1 0.0238(12) 0.0209(13) 0.0436(16) -0.0033(11) 0.0121(11) 0.0005(11)
P2 0.0204(11) 0.0297(14) 0.0274(13) -0.0006(11) 0.0099(10) -0.0018(11)
P3 0.0241(12) 0.0197(12) 0.0300(13) -0.0026(10) 0.0125(10) -0.0023(10)
P4 0.0286(13) 0.0258(13) 0.0259(13) 0.0010(11) 0.0111(11) 0.0030(11)
F1 0.031(3) 0.134(6) 0.114(5) 0.003(4) 0.031(4) 0.011(3)
F1A 0.031(3) 0.134(6) 0.113(5) 0.003(4) 0.031(4) 0.011(3)
F2 0.031(3) 0.134(6) 0.113(5) 0.003(4) 0.031(4) 0.011(3)
F2A 0.031(3) 0.134(6) 0.114(5) 0.003(4) 0.031(4) 0.011(3)
F3 0.031(3) 0.134(6) 0.114(5) 0.003(4) 0.030(4) 0.011(3)
F3A 0.031(3) 0.134(6) 0.113(5) 0.003(4) 0.031(4) 0.011(3)
F4 0.045(3) 0.133(5) 0.112(5) 0.018(4) 0.047(4) -0.001(3)
F4A 0.045(3) 0.133(5) 0.112(5) 0.018(4) 0.047(4) 0.000(3)
F5 0.045(3) 0.133(5) 0.112(5) 0.018(4) 0.047(4) 0.000(3)
F5A 0.045(3) 0.133(5) 0.112(5) 0.018(4) 0.047(4) -0.001(3)
F6 0.045(3) 0.133(5) 0.112(5) 0.018(4) 0.047(4) -0.001(3)
F6A 0.045(3) 0.133(5) 0.113(5) 0.018(4) 0.047(4) -0.001(3)
F7 0.118(9) 0.102(9) 0.261(16) 0.028(10) 0.140(11) -0.012(7)
F8 0.085(6) 0.137(9) 0.136(9) -0.023(8) 0.087(7) -0.024(6)
F9 0.042(5) 0.235(16) 0.121(9) -0.006(9) 0.038(6) -0.027(7)
F10 0.090(4) 0.137(6) 0.217(7) -0.008(5) 0.117(5) 0.002(4)
F11 0.086(4) 0.131(6) 0.214(7) -0.010(5) 0.119(5) 0.007(4)
F12 0.090(4) 0.137(6) 0.218(7) -0.011(5) 0.117(5) 0.002(4)
N1 0.028(4) 0.024(4) 0.033(5) -0.011(4) 0.010(4) 0.002(4)
N2 0.021(4) 0.028(5) 0.030(5) -0.008(4) 0.006(3) -0.001(4)
N3 0.031(5) 0.033(5) 0.028(5) -0.004(4) 0.005(4) -0.006(4)
N4 0.030(4) 0.026(5) 0.024(4) -0.003(4) 0.008(4) 0.003(4)
C11 0.024(5) 0.030(6) 0.031(5) 0.000(5) 0.005(4) 0.002(4)
C12 0.026(5) 0.030(6) 0.025(5) 0.006(4) 0.009(4) 0.005(4)
C13 0.020(5) 0.038(6) 0.041(6) 0.000(5) 0.012(5) -0.003(5)
C14 0.041(7) 0.066(9) 0.095(11) -0.025(8) 0.037(7) -0.016(7)
C15 0.032(7) 0.066(10) 0.095(11) -0.020(9) 0.017(7) -0.005(7)
C16 0.030(6) 0.059(8) 0.040(7) -0.002(6) 0.014(5) 0.002(6)
C17 0.041(8) 0.102(13) 0.094(12) -0.032(10) 0.027(8) 0.005(8)
C18 0.033(7) 0.103(12) 0.077(10) -0.044(9) 0.021(7) -0.013(8)
C19 0.031(3) 0.134(6) 0.114(5) 0.003(4) 0.031(4) 0.011(3)
C21 0.022(5) 0.028(6) 0.024(5) 0.005(4) 0.000(4) 0.000(4)
C22 0.030(5) 0.023(5) 0.033(6) 0.005(4) 0.012(4) 0.000(4)
C23 0.016(4) 0.034(6) 0.033(5) 0.005(4) 0.010(4) 0.003(4)
C24 0.049(8) 0.089(12) 0.092(11) -0.034(9) 0.042(8) -0.034(8)
C25 0.046(8) 0.115(15) 0.094(12) -0.032(11) 0.036(8) -0.035(9)
C26 0.025(6) 0.064(9) 0.057(8) 0.020(7) 0.020(6) 0.007(6)
C27 0.068(10) 0.060(9) 0.132(14) -0.028(10) 0.075(10) -0.015(8)
C28 0.050(7) 0.062(9) 0.083(10) -0.030(8) 0.044(7) -0.015(7)
C29 0.045(3) 0.133(5) 0.112(5) 0.018(4) 0.047(4) 0.000(3)
C31 0.024(5) 0.036(6) 0.025(5) -0.007(4) 0.010(4) 0.002(5)
C32 0.028(5) 0.028(5) 0.030(5) 0.003(4) 0.012(4) 0.001(4)
C33 0.026(5) 0.032(6) 0.042(6) 0.002(5) 0.011(5) -0.002(5)
C34 0.038(6) 0.057(8) 0.044(7) -0.013(6) 0.018(5) -0.010(6)
C35 0.048(7) 0.070(9) 0.055(8) -0.024(7) 0.033(6) -0.003(7)
C36 0.038(7) 0.071(9) 0.062(8) -0.015(7) 0.031(6) -0.010(7)
C37 0.058(9) 0.097(13) 0.128(15) -0.039(12) 0.057(10) -0.041(9)
C38 0.070(9) 0.072(10) 0.116(13) -0.057(10) 0.069(10) -0.040(8)
C39 0.081(13) 0.094(14) 0.091(13) -0.014(11) 0.055(11) -0.007(11)
C41 0.025(5) 0.020(5) 0.033(6) -0.005(4) 0.004(4) 0.004(4)
C42 0.021(5) 0.021(5) 0.035(6) -0.001(4) 0.012(4) 0.003(4)
C43 0.021(5) 0.036(6) 0.024(5) 0.007(5) 0.003(4) 0.008(5)
C44 0.032(6) 0.057(8) 0.047(7) -0.017(6) 0.020(5) -0.013(6)
C45 0.038(7) 0.066(9) 0.063(8) -0.003(7) 0.023(6) -0.006(6)
C46 0.030(6) 0.048(7) 0.057(8) -0.001(6) 0.019(5) 0.005(6)
C47 0.041(6) 0.046(7) 0.053(7) -0.006(6) 0.026(6) 0.008(6)
C48 0.035(6) 0.042(7) 0.038(6) -0.005(5) 0.016(5) -0.007(5)
C49 0.088(4) 0.135(6) 0.216(7) -0.010(5) 0.118(5) 0.003(4)
C111 0.034(6) 0.030(6) 0.049(7) -0.001(5) 0.019(5) 0.004(5)
C112 0.052(8) 0.024(7) 0.119(13) -0.003(8) -0.007(8) 0.004(6)
C113 0.067(11) 0.046(9) 0.149(17) 0.035(11) 0.001(11) 0.010(8)
C114 0.069(10) 0.048(8) 0.074(10) 0.025(8) 0.022(8) 0.025(8)
C115 0.081(11) 0.068(10) 0.046(8) 0.000(7) 0.000(7) 0.023(9)
C116 0.077(10) 0.032(7) 0.059(9) -0.006(6) -0.012(7) 0.011(7)
C121 0.031(6) 0.017(5) 0.085(9) -0.010(6) 0.024(6) 0.001(5)
C122 0.037(7) 0.052(8) 0.084(10) -0.032(8) 0.016(7) 0.004(6)
C123 0.033(7) 0.057(9) 0.115(13) -0.036(9) 0.014(8) -0.001(7)
C124 0.045(8) 0.034(8) 0.18(2) -0.029(10) 0.045(11) -0.002(7)
C125 0.049(8) 0.042(8) 0.149(17) 0.011(10) 0.049(10) 0.007(7)
C126 0.052(8) 0.033(7) 0.100(11) 0.001(7) 0.039(8) 0.005(6)
C131 0.022(5) 0.030(6) 0.045(6) -0.012(5) 0.011(5) 0.000(5)
C132 0.026(5) 0.033(6) 0.046(7) -0.003(5) 0.007(5) 0.010(5)
C133 0.034(6) 0.049(7) 0.055(7) -0.018(6) 0.023(6) 0.003(6)
C134 0.041(7) 0.054(8) 0.048(7) -0.010(6) 0.019(6) 0.010(6)
C135 0.021(5) 0.045(7) 0.030(6) -0.003(5) 0.002(4) 0.005(5)
C211 0.028(5) 0.045(6) 0.025(5) 0.009(5) 0.012(4) 0.005(5)
C212 0.030(5) 0.040(6) 0.033(6) 0.009(5) 0.008(5) -0.011(5)
C213 0.040(7) 0.071(9) 0.033(7) 0.011(6) 0.003(5) 0.000(7)
C214 0.078(10) 0.110(14) 0.034(8) 0.038(8) 0.019(7) 0.050(10)
C215 0.122(15) 0.100(14) 0.060(10) 0.017(9) 0.026(10) 0.076(12)
C216 0.092(11) 0.075(10) 0.044(8) 0.004(8) 0.020(8) 0.041(9)
C221 0.023(5) 0.053(7) 0.022(5) 0.001(5) 0.008(4) 0.004(5)
C222 0.027(5) 0.062(8) 0.034(6) 0.006(6) 0.011(5) 0.006(6)
C223 0.044(7) 0.100(12) 0.049(8) -0.002(8) 0.030(6) 0.003(8)
C224 0.043(7) 0.106(13) 0.049(8) -0.022(8) 0.028(6) 0.003(8)
C225 0.056(8) 0.083(11) 0.045(7) -0.038(7) 0.015(6) 0.005(8)
C226 0.031(6) 0.066(8) 0.036(6) -0.010(6) 0.012(5) 0.001(6)
C231 0.020(5) 0.036(6) 0.024(5) -0.002(4) 0.010(4) -0.001(4)
C232 0.021(5) 0.054(7) 0.027(6) 0.006(5) 0.005(4) -0.001(5)
C233 0.028(5) 0.063(8) 0.027(6) 0.002(6) 0.003(5) -0.013(6)
C234 0.037(6) 0.045(7) 0.052(7) 0.006(6) 0.019(6) -0.015(6)
C235 0.035(6) 0.030(6) 0.038(6) -0.006(5) 0.017(5) -0.007(5)
C311 0.071(3) 0.039(3) 0.053(3) 0.008(2) 0.042(3) 0.009(3)
C312 0.072(3) 0.040(3) 0.054(3) 0.008(2) 0.042(3) 0.009(3)
C313 0.073(3) 0.041(3) 0.055(3) 0.008(2) 0.041(3) 0.010(3)
C314 0.072(3) 0.041(3) 0.054(3) 0.008(2) 0.042(3) 0.009(3)
C315 0.071(3) 0.040(3) 0.053(3) 0.008(2) 0.042(3) 0.009(3)
C316 0.070(3) 0.040(3) 0.053(3) 0.008(2) 0.042(3) 0.009(3)
C321 0.042(6) 0.026(6) 0.040(6) 0.000(5) 0.025(5) -0.003(5)
C322 0.042(6) 0.043(7) 0.039(6) -0.013(5) 0.017(5) -0.007(6)
C323 0.080(10) 0.037(7) 0.049(7) -0.012(6) 0.039(7) -0.002(7)
C324 0.077(9) 0.031(7) 0.059(8) 0.001(6) 0.046(7) 0.011(6)
C325 0.047(7) 0.037(7) 0.083(10) 0.000(7) 0.042(7) 0.006(6)
C326 0.032(6) 0.032(6) 0.051(7) -0.003(5) 0.020(5) 0.001(5)
C331 0.029(5) 0.022(5) 0.035(6) -0.005(4) 0.012(4) 0.002(4)
C332 0.040(6) 0.031(6) 0.034(6) -0.003(5) 0.017(5) -0.014(5)
C333 0.037(6) 0.036(7) 0.063(8) -0.001(6) 0.011(6) -0.017(5)
C334 0.036(6) 0.055(8) 0.040(7) 0.012(6) -0.006(5) -0.007(6)
C335 0.035(6) 0.038(7) 0.042(7) 0.010(5) -0.004(5) -0.008(5)
C411 0.040(6) 0.032(6) 0.027(5) 0.001(5) 0.014(5) 0.007(5)
C412 0.052(8) 0.043(7) 0.048(7) 0.014(6) 0.002(6) -0.011(6)
C413 0.071(9) 0.065(10) 0.055(9) 0.019(8) 0.003(7) -0.035(8)
C414 0.103(13) 0.028(7) 0.078(10) 0.022(7) 0.046(10) 0.005(8)
C415 0.080(10) 0.055(8) 0.054(8) 0.033(7) 0.030(8) 0.038(8)
C416 0.050(7) 0.040(7) 0.057(8) 0.020(6) 0.030(6) 0.014(6)
C421 0.031(6) 0.037(6) 0.032(6) 0.000(5) 0.011(5) 0.004(5)
C422 0.032(6) 0.066(9) 0.033(6) -0.001(6) 0.003(5) 0.002(6)
C423 0.030(6) 0.090(11) 0.057(9) -0.012(8) 0.000(6) -0.001(7)
C424 0.044(8) 0.097(13) 0.064(10) -0.020(9) -0.001(7) -0.028(8)
C425 0.050(8) 0.077(11) 0.073(10) -0.039(8) 0.011(7) -0.010(8)
C426 0.045(7) 0.044(7) 0.060(8) -0.011(6) 0.021(6) -0.010(6)
C431 0.023(5) 0.033(6) 0.030(5) 0.001(5) 0.005(4) 0.006(4)
C432 0.043(6) 0.032(6) 0.019(5) 0.005(4) 0.017(5) 0.006(5)
C433 0.037(6) 0.060(8) 0.036(6) -0.007(6) 0.018(5) 0.009(6)
C434 0.037(6) 0.040(7) 0.037(6) 0.000(5) 0.018(5) 0.014(5)
C435 0.047(6) 0.026(6) 0.032(6) -0.002(5) 0.021(5) 0.009(5)
Cl1S 0.118(5) 0.147(6) 0.137(6) -0.017(5) 0.051(4) 0.004(5)
Cl2S 0.113(5) 0.142(6) 0.133(6) -0.013(5) 0.057(4) 0.005(5)
C1S 0.116(5) 0.144(6) 0.135(6) -0.015(5) 0.053(4) 0.005(5)
Cl3S 0.175(12) 0.208(14) 0.154(10) 0.037(10) 0.083(9) 0.058(10)
Cl4S 0.176(12) 0.209(14) 0.157(10) 0.039(10) 0.078(9) 0.061(10)
C2S 0.176(12) 0.209(14) 0.156(10) 0.038(10) 0.080(9) 0.059(10)
P5 0.0342(16) 0.073(2) 0.053(2) 0.0056(18) 0.0110(15) -0.0091(17)
F13 0.045(4) 0.107(7) 0.084(6) -0.021(5) 0.004(4) -0.009(5)
F14 0.048(5) 0.155(10) 0.090(7) -0.028(7) 0.005(4) -0.032(6)
F15 0.060(5) 0.072(6) 0.128(8) 0.017(5) 0.042(5) 0.001(5)
F16 0.063(5) 0.093(7) 0.141(9) -0.031(7) 0.041(6) -0.007(5)
F17 0.073(6) 0.171(11) 0.074(6) 0.034(7) 0.029(5) -0.015(6)
F18 0.088(6) 0.109(8) 0.104(7) 0.047(6) 0.047(6) 0.017(6)
P6 0.0473(19) 0.083(3) 0.051(2) -0.0127(19) 0.0208(16) -0.026(2)
F19 0.104(8) 0.090(8) 0.183(12) 0.004(8) 0.083(8) -0.024(6)
F20 0.103(8) 0.140(11) 0.239(15) 0.070(11) 0.116(10) 0.020(8)
F21 0.116(8) 0.209(13) 0.064(6) -0.051(7) 0.044(6) -0.104(9)
F22 0.150(9) 0.136(9) 0.061(5) -0.034(6) 0.050(6) -0.093(8)
F23 0.079(6) 0.104(7) 0.068(5) -0.028(5) 0.032(4) -0.056(5)
F24 0.069(5) 0.111(8) 0.084(6) -0.020(5) 0.026(5) -0.053(5)

loop_
_atom_type_symbol
_atom_type_description
_atom_type_scat_dispersion_real
_atom_type_scat_dispersion_imag
_atom_type_scat_source
C C 0.0181 0.0091 'International Tables Vol C Tables 4.2.6.8 and 6.1.1.4'
H H 0.0000 0.0000 'International Tables Vol C Tables 4.2.6.8 and 6.1.1.4'
Cl Cl 0.3639 0.7018 'International Tables Vol C Tables 4.2.6.8 and 6.1.1.4'
Cu Cu -1.9646 0.5888 'International Tables Vol C Tables 4.2.6.8 and 6.1.1.4'
F F 0.0727 0.0534 'International Tables Vol C Tables 4.2.6.8 and 6.1.1.4'
N N 0.0311 0.0180 'International Tables Vol C Tables 4.2.6.8 and 6.1.1.4'
P P 0.2955 0.4335 'International Tables Vol C Tables 4.2.6.8 and 6.1.1.4'
Pt Pt -4.5932 6.9264 'International Tables Vol C Tables 4.2.6.8 and 6.1.1.4'

loop_
_geom_angle_atom_site_label_1
_geom_angle_atom_site_label_2
_geom_angle_atom_site_label_3
_geom_angle
_geom_angle_site_symmetry_1
_geom_angle_site_symmetry_3
_geom_angle_publ_flag
C31 Pt1 C11 172.5(4) . . ?
C31 Pt1 P1 96.1(3) . . ?
C11 Pt1 P1 86.5(3) . . ?
C31 Pt1 P4 86.3(3) . . ?
C11 Pt1 P4 97.6(3) . . ?
P1 Pt1 P4 128.58(9) . . ?
C31 Pt1 Cu4 91.6(3) . . ?
C11 Pt1 Cu4 83.1(3) . . ?
P1 Pt1 Cu4 153.83(8) . . ?
P4 Pt1 Cu4 76.76(7) . . ?
C31 Pt1 Cu2 80.9(3) . . ?
C11 Pt1 Cu2 92.9(3) . . ?
P1 Pt1 Cu2 76.11(7) . . ?
P4 Pt1 Cu2 153.54(7) . . ?
Cu4 Pt1 Cu2 80.49(4) . . ?
C31 Pt1 Cu1 128.2(3) . . ?
C11 Pt1 Cu1 44.3(3) . . ?
P1 Pt1 Cu1 99.90(7) . . ?
P4 Pt1 Cu1 118.46(7) . . ?
Cu4 Pt1 Cu1 56.61(4) . . ?
Cu2 Pt1 Cu1 56.34(4) . . ?
C31 Pt1 Cu3 43.1(3) . . ?
C11 Pt1 Cu3 129.6(3) . . ?
P1 Pt1 Cu3 116.86(7) . . ?
P4 Pt1 Cu3 99.54(7) . . ?
Cu4 Pt1 Cu3 55.80(4) . . ?
Cu2 Pt1 Cu3 55.85(4) . . ?
Cu1 Pt1 Cu3 86.26(4) . . ?
C41 Pt2 C21 170.2(4) . . ?
C41 Pt2 P2 86.5(3) . . ?
C21 Pt2 P2 97.6(3) . . ?
C41 Pt2 P3 96.1(3) . . ?
C21 Pt2 P3 87.8(3) . . ?
P2 Pt2 P3 131.94(9) . . ?
C41 Pt2 Cu2 91.9(3) . . ?
C21 Pt2 Cu2 80.6(3) . . ?
P2 Pt2 Cu2 75.27(7) . . ?
P3 Pt2 Cu2 151.94(7) . . ?
C41 Pt2 Cu4 81.1(3) . . ?
C21 Pt2 Cu4 91.2(3) . . ?
P2 Pt2 Cu4 150.93(7) . . ?
P3 Pt2 Cu4 75.80(7) . . ?
Cu2 Pt2 Cu4 78.97(4) . . ?
C41 Pt2 Cu3 43.6(3) . . ?
C21 Pt2 Cu3 126.7(3) . . ?
P2 Pt2 Cu3 98.37(7) . . ?
P3 Pt2 Cu3 116.27(7) . . ?
Cu2 Pt2 Cu3 55.40(4) . . ?
Cu4 Pt2 Cu3 55.14(4) . . ?
C41 Pt2 Cu1 127.6(3) . . ?
C21 Pt2 Cu1 42.7(3) . . ?
P2 Pt2 Cu1 116.66(7) . . ?
P3 Pt2 Cu1 99.37(7) . . ?
Cu2 Pt2 Cu1 55.41(4) . . ?
Cu4 Pt2 Cu1 55.46(4) . . ?
Cu3 Pt2 Cu1 85.11(4) . . ?
C21 Cu1 C11 177.9(4) . . ?
C21 Cu1 C22 34.5(4) . . ?
C11 Cu1 C22 143.3(4) . . ?
C21 Cu1 C12 144.4(4) . . ?
C11 Cu1 C12 33.5(4) . . ?
C22 Cu1 C12 110.0(4) . . ?
C21 Cu1 Cu2 84.8(3) . . ?
C11 Cu1 Cu2 96.4(3) . . ?
C22 Cu1 Cu2 108.9(3) . . ?
C12 Cu1 Cu2 121.4(3) . . ?
C21 Cu1 Cu4 96.2(3) . . ?
C11 Cu1 Cu4 85.7(3) . . ?
C22 Cu1 Cu4 122.3(3) . . ?
C12 Cu1 Cu4 109.3(3) . . ?
Cu2 Cu1 Cu4 83.81(5) . . ?
C21 Cu1 Pt1 137.1(3) . . ?
C11 Cu1 Pt1 44.9(3) . . ?
C22 Cu1 Pt1 168.6(3) . . ?
C12 Cu1 Pt1 78.3(3) . . ?
Cu2 Cu1 Pt1 59.71(4) . . ?
Cu4 Cu1 Pt1 59.32(4) . . ?
C21 Cu1 Pt2 43.8(3) . . ?
C11 Cu1 Pt2 138.4(3) . . ?
C22 Cu1 Pt2 78.2(3) . . ?
C12 Cu1 Pt2 169.2(3) . . ?
Cu2 Cu1 Pt2 59.80(4) . . ?
Cu4 Cu1 Pt2 59.94(4) . . ?
Pt1 Cu1 Pt2 94.63(4) . . ?
N2 Cu2 N1 115.8(3) . . ?
N2 Cu2 Cu3 76.9(2) . . ?
N1 Cu2 Cu3 157.5(2) . . ?
N2 Cu2 Cu1 157.5(2) . . ?
N1 Cu2 Cu1 78.6(2) . . ?
Cu3 Cu2 Cu1 95.97(6) . . ?
N2 Cu2 Pt1 128.2(2) . . ?
N1 Cu2 Pt1 93.4(2) . . ?
Cu3 Cu2 Pt1 64.88(4) . . ?
Cu1 Cu2 Pt1 63.95(4) . . ?
N2 Cu2 Pt2 93.2(2) . . ?
N1 Cu2 Pt2 129.1(2) . . ?
Cu3 Cu2 Pt2 64.68(4) . . ?
Cu1 Cu2 Pt2 64.78(4) . . ?
Pt1 Cu2 Pt2 100.20(4) . . ?
C31 Cu3 C41 179.9(5) . . ?
C31 Cu3 C42 145.9(4) . . ?
C41 Cu3 C42 34.2(4) . . ?
C31 Cu3 C32 34.3(4) . . ?
C41 Cu3 C32 145.8(4) . . ?
C42 Cu3 C32 111.9(4) . . ?
C31 Cu3 Cu4 94.6(3) . . ?
C41 Cu3 Cu4 85.2(3) . . ?
C42 Cu3 Cu4 107.6(3) . . ?
C32 Cu3 Cu4 120.4(3) . . ?
C31 Cu3 Cu2 83.7(3) . . ?
C41 Cu3 Cu2 96.3(3) . . ?
C42 Cu3 Cu2 123.2(3) . . ?
C32 Cu3 Cu2 107.7(3) . . ?
Cu4 Cu3 Cu2 84.20(5) . . ?
C31 Cu3 Pt1 43.3(3) . . ?
C41 Cu3 Pt1 136.6(3) . . ?
C42 Cu3 Pt1 166.6(3) . . ?
C32 Cu3 Pt1 77.4(3) . . ?
Cu4 Cu3 Pt1 59.03(4) . . ?
Cu2 Cu3 Pt1 59.28(4) . . ?
C31 Cu3 Pt2 136.0(3) . . ?
C41 Cu3 Pt2 43.9(3) . . ?
C42 Cu3 Pt2 78.2(3) . . ?
C32 Cu3 Pt2 167.6(3) . . ?
Cu4 Cu3 Pt2 60.20(4) . . ?
Cu2 Cu3 Pt2 59.92(4) . . ?
Pt1 Cu3 Pt2 94.01(4) . . ?
N3 Cu4 N4 112.0(3) . . ?
N3 Cu4 Cu3 157.3(2) . . ?
N4 Cu4 Cu3 80.1(2) . . ?
N3 Cu4 Cu1 79.8(2) . . ?
N4 Cu4 Cu1 157.5(2) . . ?
Cu3 Cu4 Cu1 96.02(6) . . ?
N3 Cu4 Pt1 129.7(2) . . ?
N4 Cu4 Pt1 94.6(2) . . ?
Cu3 Cu4 Pt1 65.17(4) . . ?
Cu1 Cu4 Pt1 64.07(4) . . ?
N3 Cu4 Pt2 93.8(2) . . ?
N4 Cu4 Pt2 130.4(2) . . ?
Cu3 Cu4 Pt2 64.66(4) . . ?
Cu1 Cu4 Pt2 64.60(4) . . ?
Pt1 Cu4 Pt2 100.33(4) . . ?
C121 P1 C111 103.4(5) . . ?
C121 P1 C131 101.5(5) . . ?
C111 P1 C131 105.2(5) . . ?
C121 P1 Pt1 119.1(3) . . ?
C111 P1 Pt1 115.3(4) . . ?
C131 P1 Pt1 110.7(3) . . ?
C221 P2 C211 103.7(5) . . ?
C221 P2 C231 103.9(5) . . ?
C211 P2 C231 104.5(5) . . ?
C221 P2 Pt2 118.3(3) . . ?
C211 P2 Pt2 114.7(4) . . ?
C231 P2 Pt2 110.4(3) . . ?
C331 P3 C321 102.2(5) . . ?
C331 P3 C311 103.1(5) . . ?
C321 P3 C311 104.1(5) . . ?
C331 P3 Pt2 110.3(3) . . ?
C321 P3 Pt2 121.0(3) . . ?
C311 P3 Pt2 114.1(4) . . ?
C411 P4 C431 107.0(5) . . ?
C411 P4 C421 104.5(5) . . ?
C431 P4 C421 102.0(5) . . ?
C411 P4 Pt1 110.1(3) . . ?
C431 P4 Pt1 110.4(3) . . ?
C421 P4 Pt1 121.8(3) . . ?
F3A F1 F1A 153(3) . . ?
F3A F1 C19 79(2) . . ?
F1A F1 C19 74(2) . . ?
F1 F1A C19 53.8(15) . . ?
F1 F1A F3 107(2) . . ?
C19 F1A F3 61.8(15) . . ?
F2A F2 C19 59(3) . . ?
F2 F2A C19 88(3) . . ?
F2 F2A F3 160(4) . . ?
C19 F2A F3 72.3(19) . . ?
F2A F3 F1A 99(2) . . ?
F2A F3 C19 50.6(14) . . ?
F1A F3 C19 57.0(14) . . ?
F1 F3A C19 54.0(17) . . ?
F5A F4 C29 68.6(7) . . ?
F5A F4 F6A 120.6(10) . . ?
C29 F4 F6A 56.8(6) . . ?
F5 F4A C29 72.1(10) . . ?
F4A F5 C29 79.6(12) . . ?
F4A F5 F5A 134.2(13) . . ?
C29 F5 F5A 54.8(6) . . ?
F4 F5A C29 63.8(6) . . ?
F4 F5A F5 105.5(9) . . ?
C29 F5A F5 50.8(5) . . ?
F6A F6 C29 64.8(7) . . ?
F6 F6A C29 76.5(9) . . ?
F6 F6A F4 135.2(11) . . ?
C29 F6A F4 58.9(6) . . ?
C135 N1 C131 116.7(8) . . ?
C135 N1 Cu2 122.6(7) . . ?
C131 N1 Cu2 120.7(7) . . ?
C235 N2 C231 117.2(8) . . ?
C235 N2 Cu2 122.2(7) . . ?
C231 N2 Cu2 120.3(6) . . ?
C335 N3 C331 118.1(9) . . ?
C335 N3 Cu4 122.0(7) . . ?
C331 N3 Cu4 119.8(6) . . ?
C435 N4 C431 118.7(8) . . ?
C435 N4 Cu4 122.7(7) . . ?
C431 N4 Cu4 118.5(6) . . ?
C12 C11 Cu1 82.0(7) . . ?
C12 C11 Pt1 171.2(9) . . ?
Cu1 C11 Pt1 90.8(4) . . ?
C11 C12 C13 166.3(11) . . ?
C11 C12 Cu1 64.5(6) . . ?
C13 C12 Cu1 129.2(7) . . ?
C14 C13 C18 117.3(10) . . ?
C14 C13 C12 122.2(10) . . ?
C18 C13 C12 120.5(10) . . ?
C13 C14 C15 120.9(13) . . ?
C16 C15 C14 120.4(13) . . ?
C15 C16 C17 119.7(11) . . ?
C15 C16 C19 120.0(13) . . ?
C17 C16 C19 120.2(13) . . ?
C16 C17 C18 121.1(14) . . ?
C17 C18 C13 120.5(13) . . ?
F1 C19 F2A 115.6(17) . . ?
F1 C19 F2 111.2(18) . . ?
F2A C19 F2 32.6(14) . . ?
F1 C19 F1A 51.9(14) . . ?
F2A C19 F1A 107.5(18) . . ?
F2 C19 F1A 132.5(15) . . ?
F1 C19 F3A 47.0(14) . . ?
F2A C19 F3A 105.0(18) . . ?
F2 C19 F3A 79.8(16) . . ?
F1A C19 F3A 98.9(17) . . ?
F1 C19 C16 123.6(19) . . ?
F2A C19 C16 120.5(19) . . ?
F2 C19 C16 113.1(15) . . ?
F1A C19 C16 111.5(15) . . ?
F3A C19 C16 111.0(16) . . ?
F1 C19 F3 104.9(18) . . ?
F2A C19 F3 57.1(15) . . ?
F2 C19 F3 89.6(17) . . ?
F1A C19 F3 61.2(14) . . ?
F3A C19 F3 140.3(13) . . ?
C16 C19 F3 108.4(15) . . ?
C22 C21 Cu1 80.7(6) . . ?
C22 C21 Pt2 172.2(8) . . ?
Cu1 C21 Pt2 93.6(4) . . ?
C21 C22 C23 168.5(10) . . ?
C21 C22 Cu1 64.8(6) . . ?
C23 C22 Cu1 126.6(7) . . ?
C24 C23 C28 116.6(10) . . ?
C24 C23 C22 120.9(10) . . ?
C28 C23 C22 122.5(10) . . ?
C23 C24 C25 120.9(14) . . ?
C26 C25 C24 122.0(14) . . ?
C25 C26 C27 119.2(11) . . ?
C25 C26 C29 120.6(12) . . ?
C27 C26 C29 120.1(12) . . ?
C26 C27 C28 120.2(13) . . ?
C23 C28 C27 120.8(12) . . ?
F6A C29 F5 121.5(13) . . ?
F6A C29 F4 64.3(9) . . ?
F5 C29 F4 112.3(9) . . ?
F6A C29 F4A 110.3(9) . . ?
F5 C29 F4A 28.3(9) . . ?
F4 C29 F4A 134.4(11) . . ?
F6A C29 F5A 108.3(8) . . ?
F5 C29 F5A 74.5(9) . . ?
F4 C29 F5A 47.6(9) . . ?
F4A C29 F5A 102.7(8) . . ?
F6A C29 F6 38.7(8) . . ?
F5 C29 F6 105.4(8) . . ?
F4 C29 F6 103.0(8) . . ?
F4A C29 F6 82.0(10) . . ?
F5A C29 F6 142.4(10) . . ?
F6A C29 C26 117.7(11) . . ?
F5 C29 C26 116.8(11) . . ?
F4 C29 C26 111.2(10) . . ?
F4A C29 C26 110.4(11) . . ?
F5A C29 C26 106.3(10) . . ?
F6 C29 C26 106.8(10) . . ?
C32 C31 Cu3 82.3(7) . . ?
C32 C31 Pt1 173.2(9) . . ?
Cu3 C31 Pt1 93.7(4) . . ?
C31 C32 C33 164.9(11) . . ?
C31 C32 Cu3 63.4(6) . . ?
C33 C32 Cu3 131.2(7) . . ?
C38 C33 C34 118.6(10) . . ?
C38 C33 C32 120.2(10) . . ?
C34 C33 C32 121.2(10) . . ?
C35 C34 C33 119.8(11) . . ?
C36 C35 C34 121.9(11) . . ?
C37 C36 C35 117.8(11) . . ?
C37 C36 C39 119.5(13) . . ?
C35 C36 C39 122.7(12) . . ?
C36 C37 C38 122.1(14) . . ?
C33 C38 C37 119.7(13) . . ?
F9 C39 F8 107.1(16) . . ?
F9 C39 F7 105.9(17) . . ?
F8 C39 F7 106.4(15) . . ?
F9 C39 C36 113.6(14) . . ?
F8 C39 C36 112.1(15) . . ?
F7 C39 C36 111.2(15) . . ?
C42 C41 Cu3 79.7(7) . . ?
C42 C41 Pt2 171.8(9) . . ?
Cu3 C41 Pt2 92.4(4) . . ?
C41 C42 C43 170.6(10) . . ?
C41 C42 Cu3 66.1(6) . . ?
C43 C42 Cu3 123.3(7) . . ?
C44 C43 C48 118.8(9) . . ?
C44 C43 C42 121.3(9) . . ?
C48 C43 C42 119.8(9) . . ?
C45 C44 C43 121.0(11) . . ?
C44 C45 C46 120.3(12) . . ?
C47 C46 C49 117.9(15) . . ?
C47 C46 C45 119.6(10) . . ?
C49 C46 C45 122.5(15) . . ?
C46 C47 C48 121.2(11) . . ?
C47 C48 C43 119.2(10) . . ?
F11 C49 F10 102.5(16) . . ?
F11 C49 C46 124(2) . . ?
F10 C49 C46 115.4(19) . . ?
F11 C49 F12 104.2(16) . . ?
F10 C49 F12 90.7(16) . . ?
C46 C49 F12 114.4(18) . . ?
C112 C111 C116 116.9(12) . . ?
C112 C111 P1 123.3(10) . . ?
C116 C111 P1 119.8(9) . . ?
C111 C112 C113 122.4(14) . . ?
C114 C113 C112 118.9(15) . . ?
C115 C114 C113 119.2(13) . . ?
C114 C115 C116 119.2(14) . . ?
C111 C116 C115 123.4(13) . . ?
C122 C121 C126 120.4(12) . . ?
C122 C121 P1 123.1(10) . . ?
C126 C121 P1 116.4(10) . . ?
C123 C122 C121 121.0(14) . . ?
C124 C123 C122 119.7(16) . . ?
C123 C124 C125 122.8(15) . . ?
C124 C125 C126 118.7(15) . . ?
C121 C126 C125 117.5(14) . . ?
N1 C131 C132 123.3(10) . . ?
N1 C131 P1 113.2(7) . . ?
C132 C131 P1 123.5(9) . . ?
C131 C132 C133 118.5(11) . . ?
C134 C133 C132 118.4(10) . . ?
C133 C134 C135 119.9(11) . . ?
N1 C135 C134 123.2(11) . . ?
C216 C211 C212 118.8(11) . . ?
C216 C211 P2 120.5(9) . . ?
C212 C211 P2 120.6(9) . . ?
C213 C212 C211 120.1(11) . . ?
C212 C213 C214 121.1(12) . . ?
C215 C214 C213 118.7(13) . . ?
C214 C215 C216 121.2(15) . . ?
C211 C216 C215 120.1(14) . . ?
C226 C221 C222 118.8(10) . . ?
C226 C221 P2 123.3(8) . . ?
C222 C221 P2 118.0(9) . . ?
C223 C222 C221 119.5(12) . . ?
C224 C223 C222 120.2(12) . . ?
C223 C224 C225 122.1(12) . . ?
C224 C225 C226 119.5(13) . . ?
C221 C226 C225 119.7(11) . . ?
N2 C231 C232 122.2(9) . . ?
N2 C231 P2 113.4(7) . . ?
C232 C231 P2 124.4(8) . . ?
C231 C232 C233 119.0(10) . . ?
C234 C233 C232 119.8(10) . . ?
C233 C234 C235 119.1(10) . . ?
N2 C235 C234 122.8(10) . . ?
C312 C311 C316 117.1(11) . . ?
C312 C311 P3 122.3(9) . . ?
C316 C311 P3 120.6(9) . . ?
C311 C312 C313 120.7(11) . . ?
C314 C313 C312 119.1(11) . . ?
C315 C314 C313 120.0(11) . . ?
C314 C315 C316 120.3(11) . . ?
C315 C316 C311 122.8(11) . . ?
C326 C321 C322 118.6(10) . . ?
C326 C321 P3 119.8(8) . . ?
C322 C321 P3 121.6(8) . . ?
C323 C322 C321 119.4(11) . . ?
C324 C323 C322 121.5(12) . . ?
C323 C324 C325 119.6(11) . . ?
C324 C325 C326 120.6(12) . . ?
C325 C326 C321 120.2(11) . . ?
N3 C331 C332 120.9(9) . . ?
N3 C331 P3 114.8(7) . . ?
C332 C331 P3 124.3(8) . . ?
C333 C332 C331 119.0(10) . . ?
C334 C333 C332 119.6(10) . . ?
C333 C334 C335 117.7(10) . . ?
N3 C335 C334 124.7(11) . . ?
C416 C411 C412 117.8(10) . . ?
C416 C411 P4 121.4(9) . . ?
C412 C411 P4 120.5(8) . . ?
C413 C412 C411 121.1(12) . . ?
C414 C413 C412 120.4(13) . . ?
C413 C414 C415 120.3(12) . . ?
C414 C415 C416 119.8(12) . . ?
C411 C416 C415 120.5(12) . . ?
C422 C421 C426 118.0(11) . . ?
C422 C421 P4 120.7(9) . . ?
C426 C421 P4 121.3(8) . . ?
C421 C422 C423 122.7(12) . . ?
C424 C423 C422 118.3(13) . . ?
C425 C424 C423 119.6(12) . . ?
C424 C425 C426 121.5(13) . . ?
C425 C426 C421 119.9(12) . . ?
N4 C431 C432 120.2(9) . . ?
N4 C431 P4 115.5(7) . . ?
C432 C431 P4 124.3(8) . . ?
C433 C432 C431 119.7(10) . . ?
C432 C433 C434 118.8(9) . . ?
C435 C434 C433 118.7(10) . . ?
N4 C435 C434 123.8(10) . . ?
Cl1S C1S Cl2S 115.3(11) . . ?
Cl4S C2S Cl3S 108.2(16) . . ?
F17 P5 F13 88.9(5) . . ?
F17 P5 F14 91.3(6) . . ?
F13 P5 F14 178.4(6) . . ?
F17 P5 F16 89.9(6) . . ?
F13 P5 F16 89.7(5) . . ?
F14 P5 F16 91.9(6) . . ?
F17 P5 F15 91.2(6) . . ?
F13 P5 F15 90.4(5) . . ?
F14 P5 F15 87.9(6) . . ?
F16 P5 F15 178.9(6) . . ?
F17 P5 F18 179.7(7) . . ?
F13 P5 F18 91.1(5) . . ?
F14 P5 F18 88.8(6) . . ?
F16 P5 F18 90.4(6) . . ?
F15 P5 F18 88.5(5) . . ?
F20 P6 F21 91.5(8) . . ?
F20 P6 F22 90.5(8) . . ?
F21 P6 F22 177.0(6) . . ?
F20 P6 F19 179.3(6) . . ?
F21 P6 F19 87.9(7) . . ?
F22 P6 F19 90.0(7) . . ?
F20 P6 F24 89.7(6) . . ?
F21 P6 F24 92.3(5) . . ?
F22 P6 F24 89.8(5) . . ?
F19 P6 F24 90.7(6) . . ?
F20 P6 F23 89.8(6) . . ?
F21 P6 F23 87.5(5) . . ?
F22 P6 F23 90.4(5) . . ?
F19 P6 F23 89.7(5) . . ?
F24 P6 F23 179.5(7) . . ?

loop_
_geom_bond_atom_site_label_1
_geom_bond_atom_site_label_2
_geom_bond_distance
_geom_bond_site_symmetry_2
_geom_bond_publ_flag
Pt1 C31 1.977(9) . ?
Pt1 C11 2.008(10) . ?
Pt1 P1 2.325(3) . ?
Pt1 P4 2.327(2) . ?
Pt1 Cu4 2.7203(14) . ?
Pt1 Cu2 2.7338(14) . ?
Pt1 Cu1 2.8445(14) . ?
Pt1 Cu3 2.8794(14) . ?
Pt2 C41 2.007(10) . ?
Pt2 C21 2.007(9) . ?
Pt2 P2 2.327(2) . ?
Pt2 P3 2.330(2) . ?
Pt2 Cu2 2.7668(14) . ?
Pt2 Cu4 2.7749(14) . ?
Pt2 Cu3 2.8902(14) . ?
Pt2 Cu1 2.8961(14) . ?
Cu1 C21 1.967(9) . ?
Cu1 C11 1.986(10) . ?
Cu1 C22 2.146(10) . ?
Cu1 C12 2.179(9) . ?
Cu1 Cu2 2.6353(19) . ?
Cu1 Cu4 2.6407(18) . ?
Cu2 N2 2.061(8) . ?
Cu2 N1 2.069(8) . ?
Cu2 Cu3 2.6317(18) . ?
Cu3 C31 1.971(11) . ?
Cu3 C41 1.995(10) . ?
Cu3 C42 2.147(9) . ?
Cu3 C32 2.184(10) . ?
Cu3 Cu4 2.6241(18) . ?
Cu4 N3 2.060(8) . ?
Cu4 N4 2.093(8) . ?
P1 C121 1.824(11) . ?
P1 C111 1.825(11) . ?
P1 C131 1.839(11) . ?
P2 C221 1.821(10) . ?
P2 C211 1.824(11) . ?
P2 C231 1.832(10) . ?
P3 C331 1.817(10) . ?
P3 C321 1.818(10) . ?
P3 C311 1.819(12) . ?
P4 C411 1.814(11) . ?
P4 C431 1.815(10) . ?
P4 C421 1.821(11) . ?
F1 F3A 1.07(2) . ?
F1 F1A 1.15(3) . ?
F1 C19 1.18(3) . ?
F1A C19 1.41(3) . ?
F1A F3 1.47(3) . ?
F2 F2A 0.75(3) . ?
F2 C19 1.40(3) . ?
F2A C19 1.20(3) . ?
F2A F3 1.30(3) . ?
F3 C19 1.48(3) . ?
F3A C19 1.43(3) . ?
F4 F5A 1.110(19) . ?
F4 C29 1.347(9) . ?
F4 F6A 1.418(17) . ?
F4A F5 0.66(2) . ?
F4A C29 1.370(9) . ?
F5 C29 1.326(9) . ?
F5 F5A 1.649(18) . ?
F5A C29 1.398(9) . ?
F6 F6A 0.911(18) . ?
F6 C29 1.416(9) . ?
F6A C29 1.318(9) . ?
F7 C39 1.35(2) . ?
F8 C39 1.314(18) . ?
F9 C39 1.28(2) . ?
F10 C49 1.37(3) . ?
F11 C49 1.23(2) . ?
F12 C49 1.41(3) . ?
N1 C135 1.345(13) . ?
N1 C131 1.352(13) . ?
N2 C235 1.347(13) . ?
N2 C231 1.358(13) . ?
N3 C335 1.314(13) . ?
N3 C331 1.360(13) . ?
N4 C435 1.327(12) . ?
N4 C431 1.357(13) . ?
C11 C12 1.216(13) . ?
C12 C13 1.462(13) . ?
C13 C14 1.370(17) . ?
C13 C18 1.392(16) . ?
C14 C15 1.372(17) . ?
C15 C16 1.345(18) . ?
C16 C17 1.349(19) . ?
C16 C19 1.464(17) . ?
C17 C18 1.354(18) . ?
C21 C22 1.233(13) . ?
C22 C23 1.439(13) . ?
C23 C24 1.359(16) . ?
C23 C28 1.366(15) . ?
C24 C25 1.388(18) . ?
C25 C26 1.309(19) . ?
C26 C27 1.332(19) . ?
C26 C29 1.512(14) . ?
C27 C28 1.407(17) . ?
C31 C32 1.242(13) . ?
C32 C33 1.463(13) . ?
C33 C38 1.368(16) . ?
C33 C34 1.387(15) . ?
C34 C35 1.366(16) . ?
C35 C36 1.360(18) . ?
C36 C37 1.36(2) . ?
C36 C39 1.51(2) . ?
C37 C38 1.376(18) . ?
C41 C42 1.228(13) . ?
C42 C43 1.441(13) . ?
C43 C44 1.388(15) . ?
C43 C48 1.415(14) . ?
C44 C45 1.361(15) . ?
C45 C46 1.391(17) . ?
C46 C47 1.371(17) . ?
C46 C49 1.380(19) . ?
C47 C48 1.378(15) . ?
C111 C112 1.343(16) . ?
C111 C116 1.343(17) . ?
C112 C113 1.40(2) . ?
C113 C114 1.37(2) . ?
C114 C115 1.36(2) . ?
C115 C116 1.373(18) . ?
C121 C122 1.373(18) . ?
C121 C126 1.390(18) . ?
C122 C123 1.373(18) . ?
C123 C124 1.32(2) . ?
C124 C125 1.38(2) . ?
C125 C126 1.43(2) . ?
C131 C132 1.379(14) . ?
C132 C133 1.408(16) . ?
C133 C134 1.353(17) . ?
C134 C135 1.384(15) . ?
C211 C216 1.360(17) . ?
C211 C212 1.397(14) . ?
C212 C213 1.370(16) . ?
C213 C214 1.37(2) . ?
C214 C215 1.36(2) . ?
C215 C216 1.395(19) . ?
C221 C226 1.384(16) . ?
C221 C222 1.403(15) . ?
C222 C223 1.391(16) . ?
C223 C224 1.34(2) . ?
C224 C225 1.35(2) . ?
C225 C226 1.411(16) . ?
C231 C232 1.374(13) . ?
C232 C233 1.383(15) . ?
C233 C234 1.347(16) . ?
C234 C235 1.383(15) . ?
C311 C312 1.369(17) . ?
C311 C316 1.387(15) . ?
C312 C313 1.413(16) . ?
C313 C314 1.393(16) . ?
C314 C315 1.336(17) . ?
C315 C316 1.362(16) . ?
C321 C326 1.392(15) . ?
C321 C322 1.401(15) . ?
C322 C323 1.389(15) . ?
C323 C324 1.360(18) . ?
C324 C325 1.370(18) . ?
C325 C326 1.389(15) . ?
C331 C332 1.394(14) . ?
C332 C333 1.393(15) . ?
C333 C334 1.363(16) . ?
C334 C335 1.385(16) . ?
C411 C416 1.362(15) . ?
C411 C412 1.392(16) . ?
C412 C413 1.390(17) . ?
C413 C414 1.34(2) . ?
C414 C415 1.36(2) . ?
C415 C416 1.420(17) . ?
C421 C422 1.360(15) . ?
C421 C426 1.385(15) . ?
C422 C423 1.399(16) . ?
C423 C424 1.37(2) . ?
C424 C425 1.37(2) . ?
C425 C426 1.381(17) . ?
C431 C432 1.398(13) . ?
C432 C433 1.373(15) . ?
C433 C434 1.385(16) . ?
C434 C435 1.353(14) . ?
Cl1S C1S 1.740(10) . ?
Cl2S C1S 1.755(10) . ?
Cl3S C2S 1.760(10) . ?
Cl4S C2S 1.750(10) . ?
P5 F17 1.557(9) . ?
P5 F13 1.560(8) . ?
P5 F14 1.572(9) . ?
P5 F16 1.579(10) . ?
P5 F15 1.587(10) . ?
P5 F18 1.590(9) . ?
P6 F20 1.562(12) . ?
P6 F21 1.565(9) . ?
P6 F22 1.565(9) . ?
P6 F19 1.572(12) . ?
P6 F24 1.578(9) . ?
P6 F23 1.599(8) . ?
